data_7037671
loop_
_publ_author_name
'Hu, Yang-Yang'
'Zhang, Ting-Ting'
'Zhang, Xiao'
'Zhao, De-Chuan'
'Cui, Xiao-Bing'
'Huo, Qi-Sheng'
'Xu, Ji-Qing'

_publ_section_title
;
 New organic-inorganic hybrid compounds constructed from polyoxometalates
 and transition metal mixed-organic-ligand complexes.
;
_journal_issue 6
_journal_name_full 'Dalton transactions (Cambridge, England : 2003)'
_journal_page_first 2562
_journal_page_last 2573
_journal_paper_doi 10.1039/c5dt04413h
_journal_volume 45
_journal_year 2016
_chemical_formula_sum 'C60 H46 Cl4 Cu4 Ge N10 O46 W12'
_chemical_formula_weight 4317.82
_space_group_crystal_system orthorhombic
_space_group_IT_number 61
_space_group_name_Hall '-P 2ac 2ab'
_space_group_name_H-M_alt 'P b c a'
_symmetry_space_group_name_Hall '-P 2ac 2ab'
_symmetry_space_group_name_H-M 'P b c a'
_atom_sites_solution_hydrogens geom
_audit_creation_method SHELXL-2014/7
_audit_update_record
;
2015-12-07 deposited with the CCDC.
2015-12-15 downloaded from the CCDC.
;
_cell_angle_alpha 90
_cell_angle_beta 90
_cell_angle_gamma 90
_cell_formula_units_Z 4
_cell_length_a 20.681(4)
_cell_length_b 13.187(3)
_cell_length_c 32.788(7)
_cell_measurement_reflns_used 61214
_cell_measurement_temperature 293(2)
_cell_measurement_theta_max 27.45
_cell_measurement_theta_min 3.02
_cell_volume 8942(3)
_computing_cell_refinement 'Bruker XSCANS'
_computing_data_collection 'Bruker XSCANS'
_computing_data_reduction 'Bruker SHELXTL'
_computing_molecular_graphics 'Diamond 3.2'
_computing_publication_material 'SHELXL-2014/7 (Sheldrick, 2014)'
_computing_structure_refinement 'SHELXL-2014/7 (Sheldrick, 2014)'
_computing_structure_solution 'SHELXL-2014/7 (Sheldrick, 2014)'
_diffrn_ambient_temperature 293(2)
_diffrn_measured_fraction_theta_full 0.999
_diffrn_measured_fraction_theta_max 0.994
_diffrn_measurement_device_type 'Bruker P4'
_diffrn_radiation_type MoK\a
_diffrn_radiation_wavelength 0.71073
_diffrn_reflns_av_R_equivalents 0.0905
_diffrn_reflns_av_unetI/netI 0.0474
_diffrn_reflns_laue_measured_fraction_full 0.999
_diffrn_reflns_laue_measured_fraction_max 0.994
_diffrn_reflns_limit_h_max 26
_diffrn_reflns_limit_h_min -26
_diffrn_reflns_limit_k_max 17
_diffrn_reflns_limit_k_min -15
_diffrn_reflns_limit_l_max 41
_diffrn_reflns_limit_l_min -42
_diffrn_reflns_number 79213
_diffrn_reflns_point_group_measured_fraction_full 0.999
_diffrn_reflns_point_group_measured_fraction_max 0.994
_diffrn_reflns_theta_full 25.242
_diffrn_reflns_theta_max 27.491
_diffrn_reflns_theta_min 3.087
_exptl_absorpt_coefficient_mu 16.839
_exptl_absorpt_correction_type empirical
_exptl_crystal_colour green
_exptl_crystal_density_diffrn 3.207
_exptl_crystal_description block
_exptl_crystal_F_000 7792
_exptl_crystal_size_max 0.280
_exptl_crystal_size_mid 0.200
_exptl_crystal_size_min 0.150
_exptl_transmission_factor_max 1.000
_exptl_transmission_factor_min 0.201
_refine_diff_density_max 3.671
_refine_diff_density_min -4.627
_refine_diff_density_rms 0.325
_refine_ls_extinction_method none
_refine_ls_goodness_of_fit_ref 1.072
_refine_ls_hydrogen_treatment constr
_refine_ls_matrix_type full
_refine_ls_number_parameters 637
_refine_ls_number_reflns 10201
_refine_ls_number_restraints 474
_refine_ls_restrained_S_all 1.082
_refine_ls_R_factor_all 0.0747
_refine_ls_R_factor_gt 0.0626
_refine_ls_shift/su_max 0.005
_refine_ls_shift/su_mean 0.000
_refine_ls_structure_factor_coef Fsqd
_refine_ls_weighting_details 'w=1/[\s^2^(Fo^2^)+(0.0195P)^2^+481.1118P] where P=(Fo^2^+2Fc^2^)/3'
_refine_ls_weighting_scheme calc
_refine_ls_wR_factor_gt 0.1250
_refine_ls_wR_factor_ref 0.1300
_reflns_Friedel_coverage 0.000
_reflns_number_gt 8736
_reflns_number_total 10201
_reflns_threshold_expression 'I > 2\s(I)'
_cod_data_source_file c5dt04413h2.cif
_cod_data_source_block shelx_2
_cod_depositor_comments 'Adding full bibliography for 7037670--7037674.cif.'
_cod_database_code 7037671
_shelx_shelxl_version_number 2014/7
_shelx_space_group_comment
;
The symmetry employed for this shelxl refinement is uniquely defined
by the following loop, which should always be used as a source of
symmetry information in preference to the above space-group names.
They are only intended as comments.
;
_shelx_estimated_absorpt_t_min 0.088
_shelx_estimated_absorpt_t_max 0.187

loop_
_space_group_symop_operation_xyz
'x, y, z'
'-x+1/2, -y, z+1/2'
'-x, y+1/2, -z+1/2'
'x+1/2, -y+1/2, -z'
'-x, -y, -z'
'x-1/2, y, -z-1/2'
'x, -y-1/2, z-1/2'
'-x-1/2, y-1/2, z'

loop_
_atom_site_label
_atom_site_type_symbol
_atom_site_fract_x
_atom_site_fract_y
_atom_site_fract_z
_atom_site_U_iso_or_equiv
_atom_site_adp_type
_atom_site_occupancy
_atom_site_site_symmetry_order
_atom_site_calc_flag
_atom_site_refinement_flags_posn
_atom_site_refinement_flags_adp
_atom_site_refinement_flags_occupancy
W1 W 0.54866(3) 0.65717(4) 0.08179(2) 0.02507(13) Uani 1 1 d . . .
W2 W 0.35769(3) 0.55775(5) -0.05543(2) 0.02567(13) Uani 1 1 d . . .
W3 W 0.40712(3) 0.71567(4) 0.02618(2) 0.02982(14) Uani 1 1 d . . .
W4 W 0.63780(3) 0.65626(5) -0.01061(2) 0.03810(17) Uani 1 1 d . . .
W5 W 0.59026(3) 0.49787(6) -0.09230(2) 0.03980(18) Uani 1 1 d . . .
W6 W 0.49650(4) 0.71274(5) -0.06602(2) 0.04430(19) Uani 1 1 d . . .
Ge1 Ge 0.5000 0.5000 0.0000 0.0204(4) Uani 1 2 d S . P
O1 O 0.5483(11) 0.5749(18) -0.0339(7) 0.044(3) Uani 0.5 1 d . U P
O2 O 0.5628(10) 0.5452(17) 0.0260(6) 0.038(3) Uani 0.5 1 d . U P
O3 O 0.5524(9) 0.4077(14) 0.0174(6) 0.027(3) Uani 0.5 1 d . U P
O4 O 0.4785(11) 0.5798(19) 0.0369(7) 0.044(3) Uani 0.5 1 d . U P
Cu2 Cu 0.62307(8) 0.31903(14) -0.27657(5) 0.0289(4) Uani 1 1 d . . .
Cu1 Cu 0.51167(7) 0.48550(14) -0.29012(5) 0.0254(4) Uani 1 1 d . . .
Cl2 Cl 0.60487(16) 0.5106(3) -0.25558(12) 0.0354(8) Uani 1 1 d . . .
Cl1 Cl 0.51512(17) 0.2882(3) -0.27840(13) 0.0388(9) Uani 1 1 d . . .
O19 O 0.6275(5) 0.3537(9) -0.3343(3) 0.036(2) Uani 1 1 d . U .
N5 N 0.4539(5) 0.5186(9) -0.2432(3) 0.025(2) Uani 1 1 d . . .
N4 N 0.7194(5) 0.2957(10) -0.2779(4) 0.029(3) Uani 1 1 d . . .
O17 O 0.7028(6) 0.7317(9) -0.0147(4) 0.047(3) Uani 1 1 d . U .
O16 O 0.6322(5) 0.4969(11) -0.1354(3) 0.046(3) Uani 1 1 d . U .
O18 O 0.5571(5) 0.4828(8) -0.3422(3) 0.032(2) Uani 1 1 d . U .
N2 N 0.4271(5) 0.4869(10) -0.3210(4) 0.030(3) Uani 1 1 d . . .
N7 N 0.6747(7) 0.4787(11) -0.4719(4) 0.040(3) Uani 1 1 d . . .
O15 O 0.3631(6) 0.8189(10) 0.0380(5) 0.059(3) Uani 1 1 d . U .
O14 O 0.3777(6) 0.6179(11) 0.0646(4) 0.059(3) Uani 1 1 d . U .
O13 O 0.6725(6) 0.5456(9) 0.0196(4) 0.052(3) Uani 1 1 d . U .
C21 C 0.6004(7) 0.4247(11) -0.3540(4) 0.029(3) Uani 1 1 d . . .
C20 C 0.6269(7) 0.4443(11) -0.3964(4) 0.030(3) Uani 1 1 d . . .
N1 N 0.6366(6) 0.2766(10) -0.2185(4) 0.035(3) Uani 1 1 d . . .
O12 O 0.4928(5) 0.8126(9) -0.0967(3) 0.041(3) Uani 1 1 d . U .
O11 O 0.4566(7) 0.7643(12) -0.0189(4) 0.066(3) Uani 1 1 d . U .
O10 O 0.5714(8) 0.7330(10) 0.1202(4) 0.067(4) Uani 1 1 d . U .
O9 O 0.5744(8) 0.7305(12) -0.0367(5) 0.076(3) Uani 1 1 d . U .
C19 C 0.3118(7) 0.4990(12) -0.3101(5) 0.034(3) Uani 1 1 d . . .
O8 O 0.4178(8) 0.6459(12) -0.0797(4) 0.069(3) Uani 1 1 d . U .
C18 C 0.6651(6) 0.3727(12) -0.4153(4) 0.029(3) Uani 1 1 d . . .
H18A H 0.6753 0.3125 -0.4019 0.034 Uiso 1 1 calc R U .
C17 C 0.2616(7) 0.5146(12) -0.2813(6) 0.040(4) Uani 1 1 d . . .
H17A H 0.2189 0.5119 -0.2900 0.047 Uiso 1 1 calc R U .
O7 O 0.2916(6) 0.5857(13) -0.0826(4) 0.067(4) Uani 1 1 d . U .
C16 C 0.3021(8) 0.4793(13) -0.3515(5) 0.041(4) Uani 1 1 d . . .
H16A H 0.2605 0.4744 -0.3621 0.049 Uiso 1 1 calc R U .
C15 C 0.7221(9) 0.2396(11) -0.1695(5) 0.042(4) Uani 1 1 d . . .
C14 C 0.7456(7) 0.2742(11) -0.2410(5) 0.034(3) Uani 1 1 d . . .
O5 O 0.6029(7) 0.7072(10) 0.0389(4) 0.058(3) Uani 1 1 d . U .
C13 C 0.3543(8) 0.4673(14) -0.3758(5) 0.047(4) Uani 1 1 d . . .
H13A H 0.3483 0.4568 -0.4036 0.056 Uiso 1 1 calc R U .
O35 O 0.6467(8) 0.5747(12) -0.0574(5) 0.078(3) Uani 1 1 d . U .
C12 C 0.6881(7) 0.3911(12) -0.4543(4) 0.034(3) Uani 1 1 d . . .
H12A H 0.7126 0.3425 -0.4678 0.041 Uiso 1 1 calc R U .
C11 C 0.4204(9) 0.5564(13) -0.1754(5) 0.045(4) Uani 1 1 d . . .
H11A H 0.4323 0.5671 -0.1483 0.054 Uiso 1 1 calc R U .
O32 O 0.5372(8) 0.6118(13) -0.0965(5) 0.082(3) Uani 1 1 d . U .
C10 C 0.8325(9) 0.2334(13) -0.1945(6) 0.049(4) Uani 1 1 d . . .
H10A H 0.8763 0.2227 -0.1898 0.059 Uiso 1 1 calc R U .
C9 C 0.3395(7) 0.5383(12) -0.2267(5) 0.032(3) Uani 1 1 d . . .
C8 C 0.3763(7) 0.5016(10) -0.2965(4) 0.025(3) Uani 1 1 d . . .
C7 C 0.3895(7) 0.5200(10) -0.2545(4) 0.025(3) Uani 1 1 d . . .
C6 C 0.6994(8) 0.2638(11) -0.2084(5) 0.034(3) Uani 1 1 d . . .
C5 C 0.6736(11) 0.2285(13) -0.1393(5) 0.055(6) Uani 1 1 d . . .
H5A H 0.6852 0.2138 -0.1125 0.066 Uiso 1 1 calc R U .
C4 C 0.7598(7) 0.3019(14) -0.3099(5) 0.040(4) Uani 1 1 d . . .
H4A H 0.7432 0.3176 -0.3355 0.048 Uiso 1 1 calc R U .
C3 C 0.3585(8) 0.5584(13) -0.1860(5) 0.038(4) Uani 1 1 d . . .
H3A H 0.3273 0.5733 -0.1665 0.045 Uiso 1 1 calc R U .
C2 C 0.4680(7) 0.5379(12) -0.2050(4) 0.032(3) Uani 1 1 d . . .
H2A H 0.5113 0.5395 -0.1972 0.038 Uiso 1 1 calc R U .
C1 C 0.7902(10) 0.2253(14) -0.1630(6) 0.053(5) Uani 1 1 d . . .
H1A H 0.8054 0.2104 -0.1370 0.063 Uiso 1 1 calc R U .
C30 C 0.8514(8) 0.2628(13) -0.2687(6) 0.047(5) Uani 1 1 d . . .
H30A H 0.8954 0.2505 -0.2659 0.057 Uiso 1 1 calc R U .
C29 C 0.5934(9) 0.2657(14) -0.1893(6) 0.049(5) Uani 1 1 d . . .
H29A H 0.5500 0.2759 -0.1955 0.059 Uiso 1 1 calc R U .
C28 C 0.6139(10) 0.5330(16) -0.4158(5) 0.057(6) Uani 1 1 d . . .
H28A H 0.5880 0.5814 -0.4032 0.069 Uiso 1 1 calc R U .
C27 C 0.4173(8) 0.4705(13) -0.3601(5) 0.041(4) Uani 1 1 d . . .
H27A H 0.4524 0.4608 -0.3774 0.049 Uiso 1 1 calc R U .
C26 C 0.8111(8) 0.2580(12) -0.2346(5) 0.039(4) Uani 1 1 d . . .
C25 C 0.6102(10) 0.2392(15) -0.1495(5) 0.050(5) Uani 1 1 d . . .
H25A H 0.5782 0.2289 -0.1300 0.060 Uiso 1 1 calc R U .
C24 C 0.8272(8) 0.2850(16) -0.3056(6) 0.052(5) Uani 1 1 d . . .
H24A H 0.8543 0.2892 -0.3281 0.063 Uiso 1 1 calc R U .
C23 C 0.6389(13) 0.5521(16) -0.4544(7) 0.078(8) Uani 1 1 d . . .
H23A H 0.6313 0.6133 -0.4676 0.094 Uiso 1 1 calc R U .
O1W O 0.7328(5) 0.5643(9) -0.5400(3) 0.039(3) Uani 1 1 d . . .
O36 O 0.6060(6) 0.5479(9) 0.0880(4) 0.055(3) Uani 1 1 d . U .
C50 C 0.2744(7) 0.5330(12) -0.2418(5) 0.037(4) Uani 1 1 d . . .
H50A H 0.2403 0.5426 -0.2237 0.045 Uiso 1 1 calc R U .
O34 O 0.5152(6) 0.4227(11) -0.1067(5) 0.066(3) Uani 1 1 d . U .
O33 O 0.3506(8) 0.6503(12) -0.0118(4) 0.069(3) Uani 1 1 d . U .
O30 O 0.4815(6) 0.7372(12) 0.0589(4) 0.065(3) Uani 1 1 d . U .

loop_
_atom_site_aniso_label
_atom_site_aniso_U_11
_atom_site_aniso_U_22
_atom_site_aniso_U_33
_atom_site_aniso_U_23
_atom_site_aniso_U_13
_atom_site_aniso_U_12
W1 0.0252(3) 0.0320(3) 0.0180(2) -0.0046(2) -0.0014(2) -0.0043(2)
W2 0.0207(2) 0.0337(3) 0.0226(3) 0.0086(2) -0.0066(2) -0.0037(2)
W3 0.0388(3) 0.0260(3) 0.0246(3) 0.0054(2) 0.0114(2) 0.0115(2)
W4 0.0208(3) 0.0324(3) 0.0611(4) -0.0121(3) -0.0133(3) 0.0009(2)
W5 0.0352(3) 0.0686(5) 0.0156(3) -0.0036(3) 0.0003(2) 0.0266(3)
W6 0.0816(5) 0.0246(3) 0.0267(3) 0.0059(3) -0.0196(3) 0.0116(3)
Ge1 0.0230(9) 0.0232(9) 0.0149(8) -0.0002(8) -0.0028(7) 0.0050(8)
O1 0.049(6) 0.048(6) 0.036(6) 0.005(6) -0.004(6) 0.008(6)
O2 0.040(6) 0.042(6) 0.032(6) 0.009(6) -0.001(6) 0.017(6)
O3 0.035(7) 0.023(7) 0.023(7) 0.006(6) 0.004(6) 0.011(6)
O4 0.046(6) 0.050(6) 0.037(6) 0.009(6) 0.002(6) 0.004(6)
Cu2 0.0219(8) 0.0352(10) 0.0296(9) 0.0024(8) 0.0062(7) 0.0041(7)
Cu1 0.0175(7) 0.0367(10) 0.0219(8) -0.0047(7) 0.0026(6) 0.0046(7)
Cl2 0.0228(16) 0.040(2) 0.044(2) -0.0102(17) -0.0056(14) -0.0004(14)
Cl1 0.0220(16) 0.036(2) 0.058(2) 0.0012(19) 0.0069(16) -0.0033(15)
O19 0.030(5) 0.045(6) 0.032(5) 0.002(5) 0.007(4) 0.007(5)
N5 0.021(5) 0.033(6) 0.022(5) -0.009(5) -0.004(4) 0.007(5)
N4 0.018(5) 0.040(7) 0.030(6) 0.005(6) 0.003(5) 0.004(5)
O17 0.048(6) 0.037(6) 0.055(7) 0.013(6) 0.018(6) -0.004(5)
O16 0.038(6) 0.077(8) 0.023(5) 0.011(6) 0.008(4) -0.006(6)
O18 0.025(5) 0.047(6) 0.024(5) -0.006(5) 0.009(4) 0.006(4)
N2 0.019(5) 0.045(7) 0.026(6) -0.010(6) -0.001(5) 0.015(5)
N7 0.041(7) 0.047(8) 0.031(7) -0.002(6) 0.007(6) -0.005(6)
O15 0.049(7) 0.049(7) 0.080(9) -0.013(7) -0.009(7) 0.014(6)
O14 0.035(5) 0.081(7) 0.062(6) 0.049(6) -0.003(5) -0.017(5)
O13 0.061(6) 0.040(5) 0.054(5) 0.013(5) 0.031(5) 0.017(5)
C21 0.026(7) 0.034(8) 0.028(7) -0.003(6) 0.011(6) 0.006(6)
C20 0.030(7) 0.029(7) 0.031(7) -0.008(6) 0.006(6) -0.009(6)
N1 0.033(6) 0.039(7) 0.034(7) 0.016(6) 0.007(5) 0.011(6)
O12 0.043(6) 0.047(6) 0.034(6) 0.012(5) -0.003(5) -0.004(5)
O11 0.083(6) 0.072(6) 0.042(5) -0.006(5) 0.009(5) -0.031(5)
O10 0.125(11) 0.039(7) 0.036(6) -0.010(6) -0.038(7) 0.008(7)
O9 0.077(6) 0.081(6) 0.071(5) -0.021(5) -0.035(5) 0.033(5)
C19 0.029(7) 0.031(8) 0.040(8) 0.002(7) 0.004(6) -0.006(6)
O8 0.082(6) 0.077(6) 0.046(6) -0.010(5) 0.016(5) -0.038(6)
C18 0.019(6) 0.043(8) 0.024(7) -0.003(6) 0.013(5) 0.001(6)
C17 0.023(7) 0.034(8) 0.062(11) 0.015(8) -0.002(7) 0.008(6)
O7 0.047(7) 0.123(12) 0.031(6) -0.005(7) -0.016(5) 0.040(8)
C16 0.029(8) 0.042(9) 0.051(10) -0.012(8) -0.009(7) 0.004(7)
C15 0.061(11) 0.018(7) 0.046(9) -0.001(7) 0.000(8) 0.006(7)
C14 0.032(7) 0.025(7) 0.043(9) 0.001(7) -0.004(7) 0.006(6)
O5 0.063(5) 0.051(5) 0.060(5) 0.021(5) 0.022(5) 0.016(5)
C13 0.043(9) 0.062(12) 0.035(9) -0.021(8) -0.019(7) 0.007(9)
O35 0.083(6) 0.075(6) 0.076(6) -0.026(6) -0.044(5) 0.036(6)
C12 0.035(8) 0.040(9) 0.027(7) -0.011(7) 0.000(6) 0.000(7)
C11 0.066(12) 0.046(10) 0.023(7) 0.011(7) 0.018(8) 0.001(9)
O32 0.085(7) 0.084(7) 0.076(6) -0.034(6) -0.042(6) 0.026(6)
C10 0.049(10) 0.039(10) 0.059(12) -0.003(9) -0.011(9) 0.011(8)
C9 0.028(7) 0.036(8) 0.031(8) 0.003(7) 0.011(6) 0.003(6)
C8 0.034(7) 0.017(6) 0.024(7) -0.004(5) 0.002(6) 0.005(6)
C7 0.029(7) 0.024(7) 0.020(6) -0.002(5) -0.003(5) 0.009(6)
C6 0.039(8) 0.021(7) 0.040(8) 0.000(6) 0.005(7) 0.004(6)
C5 0.108(17) 0.036(10) 0.020(8) -0.007(7) 0.005(9) 0.023(10)
C4 0.019(7) 0.060(11) 0.041(9) -0.002(8) 0.013(6) -0.001(7)
C3 0.040(8) 0.045(9) 0.029(8) 0.000(7) 0.018(7) 0.005(7)
C2 0.038(8) 0.043(9) 0.015(6) -0.003(6) -0.003(6) 0.005(7)
C1 0.065(12) 0.042(10) 0.052(11) -0.002(9) -0.028(10) 0.012(9)
C30 0.022(7) 0.041(10) 0.080(14) -0.005(9) 0.008(8) -0.003(7)
C29 0.046(10) 0.047(10) 0.056(11) -0.003(9) 0.026(9) 0.019(8)
C28 0.075(13) 0.062(12) 0.034(9) 0.011(9) 0.027(9) 0.033(11)
C27 0.041(9) 0.056(11) 0.025(7) -0.026(7) -0.003(6) 0.013(8)
C26 0.036(8) 0.028(8) 0.054(10) -0.010(7) -0.006(7) 0.008(7)
C25 0.071(13) 0.057(12) 0.024(8) 0.005(8) 0.019(8) 0.027(10)
C24 0.022(7) 0.075(14) 0.060(12) 0.010(11) 0.010(8) 0.007(8)
C23 0.13(2) 0.046(11) 0.059(13) 0.028(10) 0.050(14) 0.039(13)
O1W 0.032(6) 0.054(7) 0.031(5) 0.006(5) 0.000(4) 0.008(5)
O36 0.060(6) 0.037(5) 0.067(6) 0.016(5) 0.042(5) 0.016(5)
C50 0.026(7) 0.031(8) 0.055(10) 0.005(7) 0.018(7) 0.005(6)
O34 0.047(6) 0.073(7) 0.080(7) 0.046(6) -0.015(6) 0.001(6)
O33 0.098(7) 0.078(7) 0.031(5) -0.008(5) 0.008(5) -0.041(6)
O30 0.052(5) 0.083(6) 0.062(6) 0.039(5) -0.001(5) 0.000(5)

loop_
_atom_type_symbol
_atom_type_description
_atom_type_scat_dispersion_real
_atom_type_scat_dispersion_imag
_atom_type_scat_source
C C 0.0033 0.0016 'International Tables Vol C Tables 4.2.6.8 and 6.1.1.4'
H H 0.0000 0.0000 'International Tables Vol C Tables 4.2.6.8 and 6.1.1.4'
N N 0.0061 0.0033 'International Tables Vol C Tables 4.2.6.8 and 6.1.1.4'
O O 0.0106 0.0060 'International Tables Vol C Tables 4.2.6.8 and 6.1.1.4'
Cu Cu 0.3201 1.2651 'International Tables Vol C Tables 4.2.6.8 and 6.1.1.4'
Ge Ge 0.1547 1.8001 'International Tables Vol C Tables 4.2.6.8 and 6.1.1.4'
W W -0.8490 6.8722 'International Tables Vol C Tables 4.2.6.8 and 6.1.1.4'
Cl Cl 0.1484 0.1585 'International Tables Vol C Tables 4.2.6.8 and 6.1.1.4'

loop_
_geom_angle_atom_site_label_1
_geom_angle_atom_site_label_2
_geom_angle_atom_site_label_3
_geom_angle
_geom_angle_site_symmetry_1
_geom_angle_site_symmetry_3
O10 W1 O34 101.9(8) . 5_665
O10 W1 O36 101.5(7) . .
O34 W1 O36 88.0(5) 5_665 .
O10 W1 O30 99.9(7) . .
O34 W1 O30 88.3(6) 5_665 .
O36 W1 O30 158.6(7) . .
O10 W1 O5 100.4(7) . .
O34 W1 O5 157.7(7) 5_665 .
O36 W1 O5 88.5(5) . .
O30 W1 O5 87.0(6) . .
O10 W1 O4 157.1(8) . .
O34 W1 O4 65.6(7) 5_665 .
O36 W1 O4 97.3(8) . .
O30 W1 O4 62.1(8) . .
O5 W1 O4 93.0(7) . .
O10 W1 O2 156.6(8) . .
O34 W1 O2 94.2(8) 5_665 .
O36 W1 O2 61.8(6) . .
O30 W1 O2 97.5(7) . .
O5 W1 O2 64.9(7) . .
O4 W1 O2 46.3(8) . .
O7 W2 O8 100.3(8) . .
O7 W2 O33 101.4(7) . .
O8 W2 O33 88.4(6) . .
O7 W2 O13 102.6(7) . 5_665
O8 W2 O13 157.1(7) . 5_665
O33 W2 O13 88.3(6) . 5_665
O7 W2 O36 100.7(7) . 5_665
O8 W2 O36 87.3(6) . 5_665
O33 W2 O36 158.0(7) . 5_665
O13 W2 O36 87.2(5) 5_665 5_665
O7 W2 O3 155.8(8) . 5_665
O8 W2 O3 64.5(7) . 5_665
O33 W2 O3 61.4(7) . 5_665
O13 W2 O3 94.2(6) 5_665 5_665
O36 W2 O3 97.5(6) 5_665 5_665
O7 W2 O2 157.2(8) . 5_665
O8 W2 O2 94.0(8) . 5_665
O33 W2 O2 96.8(8) . 5_665
O13 W2 O2 63.9(7) 5_665 5_665
O36 W2 O2 62.0(7) 5_665 5_665
O3 W2 O2 47.1(7) 5_665 5_665
O15 W3 O30 100.8(7) . .
O15 W3 O14 102.9(7) . .
O30 W3 O14 89.2(5) . .
O15 W3 O11 101.4(7) . .
O30 W3 O11 87.3(6) . .
O14 W3 O11 155.8(7) . .
O15 W3 O33 100.6(7) . .
O30 W3 O33 158.6(7) . .
O14 W3 O33 86.0(6) . .
O11 W3 O33 88.5(6) . .
O15 W3 O3 154.7(7) . 5_665
O30 W3 O3 99.2(7) . 5_665
O14 W3 O3 92.8(7) . 5_665
O11 W3 O3 64.2(6) . 5_665
O33 W3 O3 60.3(7) . 5_665
O15 W3 O4 157.4(7) . .
O30 W3 O4 61.3(8) . .
O14 W3 O4 65.5(7) . .
O11 W3 O4 92.0(8) . .
O33 W3 O4 97.9(8) . .
O3 W3 O4 48.0(7) 5_665 .
O17 W4 O9 102.6(7) . .
O17 W4 O35 101.2(7) . .
O9 W4 O35 89.8(6) . .
O17 W4 O5 99.4(6) . .
O9 W4 O5 86.5(6) . .
O35 W4 O5 159.3(7) . .
O17 W4 O13 101.2(6) . .
O9 W4 O13 156.2(7) . .
O35 W4 O13 87.1(6) . .
O5 W4 O13 88.2(5) . .
O17 W4 O1 155.0(7) . .
O9 W4 O1 61.1(8) . .
O35 W4 O1 62.4(8) . .
O5 W4 O1 98.3(7) . .
O13 W4 O1 96.9(7) . .
O17 W4 O2 154.4(7) . .
O9 W4 O2 95.4(7) . .
O35 W4 O2 96.8(8) . .
O5 W4 O2 63.4(7) . .
O13 W4 O2 61.6(6) . .
O1 W4 O2 50.6(8) . .
O16 W5 O32 104.6(7) . .
O16 W5 O14 102.6(6) . 5_665
O32 W5 O14 152.8(7) . 5_665
O16 W5 O34 102.2(6) . .
O32 W5 O34 85.5(7) . .
O14 W5 O34 89.1(5) 5_665 .
O16 W5 O35 101.2(7) . .
O32 W5 O35 88.7(6) . .
O14 W5 O35 85.8(6) 5_665 .
O34 W5 O35 156.6(7) . .
O16 W5 O1 153.7(8) . .
O32 W5 O1 59.4(7) . .
O14 W5 O1 95.0(7) 5_665 .
O34 W5 O1 97.3(8) . .
O35 W5 O1 60.6(8) . .
O16 W5 O4 154.8(7) . 5_665
O32 W5 O4 92.8(8) . 5_665
O14 W5 O4 61.7(6) 5_665 5_665
O34 W5 O4 60.5(7) . 5_665
O35 W5 O4 97.3(8) . 5_665
O1 W5 O4 51.5(8) . 5_665
O12 W6 O32 105.3(7) . .
O12 W6 O11 101.0(6) . .
O32 W6 O11 153.7(8) . .
O12 W6 O9 104.4(7) . .
O32 W6 O9 88.6(6) . .
O11 W6 O9 84.9(7) . .
O12 W6 O8 100.7(6) . .
O32 W6 O8 85.9(7) . .
O11 W6 O8 89.2(6) . .
O9 W6 O8 154.9(7) . .
O12 W6 O1 154.7(7) . .
O32 W6 O1 58.9(8) . .
O11 W6 O1 96.4(7) . .
O9 W6 O1 58.8(8) . .
O8 W6 O1 97.8(8) . .
O12 W6 O3 152.1(6) . 5_665
O32 W6 O3 94.1(7) . 5_665
O11 W6 O3 61.4(6) . 5_665
O9 W6 O3 95.8(7) . 5_665
O8 W6 O3 60.3(6) . 5_665
O1 W6 O3 53.2(7) . 5_665
O4 Ge1 O4 180.0(11) . 5_665
O4 Ge1 O2 113.0(11) . 5_665
O4 Ge1 O2 67.0(11) 5_665 5_665
O4 Ge1 O2 67.1(11) . .
O4 Ge1 O2 113.0(11) 5_665 .
O2 Ge1 O2 180.0 5_665 .
O4 Ge1 O3 68.1(10) . 5_665
O4 Ge1 O3 111.9(10) 5_665 5_665
O2 Ge1 O3 66.0(10) 5_665 5_665
O2 Ge1 O3 114.0(10) . 5_665
O4 Ge1 O3 111.9(10) . .
O4 Ge1 O3 68.1(10) 5_665 .
O2 Ge1 O3 114.0(10) 5_665 .
O2 Ge1 O3 66.0(10) . .
O3 Ge1 O3 180.0 5_665 .
O4 Ge1 O1 75.5(11) . 5_665
O4 Ge1 O1 104.5(11) 5_665 5_665
O2 Ge1 O1 71.6(10) 5_665 5_665
O2 Ge1 O1 108.4(10) . 5_665
O3 Ge1 O1 104.1(10) 5_665 5_665
O3 Ge1 O1 75.9(10) . 5_665
O4 Ge1 O1 104.6(11) . .
O4 Ge1 O1 75.5(11) 5_665 .
O2 Ge1 O1 108.4(10) 5_665 .
O2 Ge1 O1 71.6(10) . .
O3 Ge1 O1 75.9(10) 5_665 .
O3 Ge1 O1 104.1(10) . .
O1 Ge1 O1 180.0(12) 5_665 .
Ge1 O1 W4 120.4(11) . .
Ge1 O1 W5 118.5(12) . .
W4 O1 W5 100.3(9) . .
Ge1 O1 W6 116.7(11) . .
W4 O1 W6 99.0(9) . .
W5 O1 W6 97.9(8) . .
Ge1 O2 W2 123.5(12) . 5_665
Ge1 O2 W1 121.5(11) . .
W2 O2 W1 97.4(8) 5_665 .
Ge1 O2 W4 117.3(10) . .
W2 O2 W4 96.0(8) 5_665 .
W1 O2 W4 94.8(8) . .
Ge1 O3 W2 123.4(10) . 5_665
Ge1 O3 W3 121.1(9) . 5_665
W2 O3 W3 100.5(7) 5_665 5_665
Ge1 O3 W6 114.2(9) . 5_665
W2 O3 W6 96.3(6) 5_665 5_665
W3 O3 W6 95.4(7) 5_665 5_665
Ge1 O4 W1 125.2(12) . .
Ge1 O4 W3 122.8(12) . .
W1 O4 W3 98.8(9) . .
Ge1 O4 W5 114.6(12) . 5_665
W1 O4 W5 94.3(8) . 5_665
W3 O4 W5 93.6(8) . 5_665
O19 Cu2 N1 168.9(5) . .
O19 Cu2 N4 88.2(5) . .
N1 Cu2 N4 80.8(5) . .
O19 Cu2 Cl1 93.6(3) . .
N1 Cu2 Cl1 96.5(4) . .
N4 Cu2 Cl1 160.7(4) . .
O19 Cu2 Cl2 92.0(3) . .
N1 Cu2 Cl2 92.3(4) . .
N4 Cu2 Cl2 107.0(4) . .
Cl1 Cu2 Cl2 92.16(14) . .
O18 Cu1 N5 165.4(5) . .
O18 Cu1 N2 88.7(4) . .
N5 Cu1 N2 82.3(4) . .
O18 Cu1 Cl2 91.8(3) . .
N5 Cu1 Cl2 95.3(3) . .
N2 Cu1 Cl2 171.0(4) . .
O18 Cu1 Cl1 95.5(3) . .
N5 Cu1 Cl1 96.9(4) . .
N2 Cu1 Cl1 96.1(4) . .
Cl2 Cu1 Cl1 92.77(15) . .
Cu1 Cl2 Cu2 81.45(13) . .
Cu2 Cl1 Cu1 81.59(13) . .
C21 O19 Cu2 130.3(9) . .
C2 N5 C7 118.0(12) . .
C2 N5 Cu1 130.2(10) . .
C7 N5 Cu1 111.9(8) . .
C4 N4 C14 117.5(13) . .
C4 N4 Cu2 128.5(10) . .
C14 N4 Cu2 114.0(10) . .
C21 O18 Cu1 129.2(10) . .
C27 N2 C8 119.2(12) . .
C27 N2 Cu1 128.4(10) . .
C8 N2 Cu1 112.3(9) . .
C12 N7 C23 123.9(14) . .
W5 O14 W3 138.7(7) 5_665 .
W4 O13 W2 138.3(7) . 5_665
O18 C21 O19 128.2(13) . .
O18 C21 C20 116.1(13) . .
O19 C21 C20 115.6(12) . .
C28 C20 C18 119.7(14) . .
C28 C20 C21 120.3(14) . .
C18 C20 C21 120.1(14) . .
C29 N1 C6 117.3(15) . .
C29 N1 Cu2 128.8(12) . .
C6 N1 Cu2 113.8(10) . .
W6 O11 W3 138.7(8) . .
W4 O9 W6 140.8(10) . .
C16 C19 C8 116.6(14) . .
C16 C19 C17 124.6(15) . .
C8 C19 C17 118.8(14) . .
W2 O8 W6 138.7(8) . .
C20 C18 C12 119.3(15) . .
C50 C17 C19 121.6(14) . .
C13 C16 C19 118.7(14) . .
C6 C15 C5 115.0(17) . .
C6 C15 C1 119.8(17) . .
C5 C15 C1 125.2(18) . .
N4 C14 C26 123.7(15) . .
N4 C14 C6 114.7(13) . .
C26 C14 C6 121.5(15) . .
W4 O5 W1 136.7(8) . .
C16 C13 C27 121.4(15) . .
W4 O35 W5 136.6(10) . .
N7 C12 C18 119.0(14) . .
C3 C11 C2 119.9(15) . .
W6 O32 W5 143.3(9) . .
C1 C10 C26 121.4(17) . .
C7 C9 C3 116.1(13) . .
C7 C9 C50 117.4(14) . .
C3 C9 C50 126.5(14) . .
N2 C8 C19 123.5(13) . .
N2 C8 C7 117.0(12) . .
C19 C8 C7 119.5(13) . .
N5 C7 C9 122.6(12) . .
N5 C7 C8 116.3(12) . .
C9 C7 C8 121.1(13) . .
N1 C6 C15 125.3(15) . .
N1 C6 C14 116.3(14) . .
C15 C6 C14 118.4(15) . .
C25 C5 C15 120.0(16) . .
N4 C4 C24 121.6(16) . .
C11 C3 C9 120.8(14) . .
N5 C2 C11 122.5(15) . .
C10 C1 C15 120.5(17) . .
C24 C30 C26 120.6(15) . .
N1 C29 C25 122.6(17) . .
C20 C28 C23 120.5(16) . .
N2 C27 C13 120.5(15) . .
C14 C26 C30 117.1(16) . .
C14 C26 C10 118.4(17) . .
C30 C26 C10 124.4(16) . .
C5 C25 C29 119.7(16) . .
C30 C24 C4 119.4(16) . .
N7 C23 C28 117.5(17) . .
W1 O36 W2 138.5(8) . 5_665
C17 C50 C9 121.7(14) . .
W1 O34 W5 139.4(8) 5_665 .
W2 O33 W3 137.5(10) . .
W3 O30 W1 137.2(9) . .

loop_
_geom_bond_atom_site_label_1
_geom_bond_atom_site_label_2
_geom_bond_distance
_geom_bond_site_symmetry_2
W1 O10 1.677(12) .
W1 O34 1.877(13) 5_665
W1 O36 1.877(12) .
W1 O30 1.898(13) .
W1 O5 1.915(12) .
W1 O4 2.31(2) .
W1 O2 2.37(2) .
W2 O7 1.674(11) .
W2 O8 1.879(13) .
W2 O33 1.886(13) .
W2 O13 1.904(11) 5_665
W2 O36 1.909(12) 5_665
W2 O3 2.29(2) 5_665
W2 O2 2.34(2) 5_665
W3 O15 1.683(12) .
W3 O30 1.897(14) .
W3 O14 1.903(11) .
W3 O11 1.909(13) .
W3 O33 1.914(13) .
W3 O3 2.322(18) 5_665
W3 O4 2.35(2) .
W4 O17 1.677(11) .
W4 O9 1.847(14) .
W4 O35 1.882(15) .
W4 O5 1.900(13) .
W4 O13 1.904(12) .
W4 O1 2.27(2) .
W4 O2 2.45(2) .
W5 O16 1.660(10) .
W5 O32 1.865(16) .
W5 O14 1.896(13) 5_665
W5 O34 1.901(14) .
W5 O35 1.924(15) .
W5 O1 2.33(2) .
W5 O4 2.52(2) 5_665
W6 O12 1.659(11) .
W6 O32 1.864(15) .
W6 O11 1.878(14) .
W6 O9 1.891(14) .
W6 O8 1.904(14) .
W6 O1 2.36(2) .
W6 O3 2.467(18) 5_665
Ge1 O4 1.66(2) .
Ge1 O4 1.66(2) 5_665
Ge1 O2 1.66(2) 5_665
Ge1 O2 1.66(2) .
Ge1 O3 1.726(18) 5_665
Ge1 O3 1.726(18) .
Ge1 O1 1.79(2) 5_665
Ge1 O1 1.79(2) .
O2 W2 2.34(2) 5_665
O3 W2 2.29(2) 5_665
O3 W3 2.322(18) 5_665
O3 W6 2.467(18) 5_665
O4 W5 2.52(2) 5_665
Cu2 O19 1.950(11) .
Cu2 N1 2.003(12) .
Cu2 N4 2.016(11) .
Cu2 Cl1 2.270(4) .
Cu2 Cl2 2.645(4) .
Cu1 O18 1.949(9) .
Cu1 N5 1.997(11) .
Cu1 N2 2.022(11) .
Cu1 Cl2 2.260(4) .
Cu1 Cl1 2.630(4) .
O19 C21 1.267(18) .
N5 C2 1.311(17) .
N5 C7 1.381(17) .
N4 C4 1.343(18) .
N4 C14 1.357(19) .
O18 C21 1.240(16) .
N2 C27 1.314(18) .
N2 C8 1.337(17) .
N7 C12 1.32(2) .
N7 C23 1.35(2) .
O14 W5 1.896(13) 5_665
O13 W2 1.904(11) 5_665
C21 C20 1.519(19) .
C20 C28 1.36(2) .
C20 C18 1.38(2) .
N1 C29 1.32(2) .
N1 C6 1.350(19) .
C19 C16 1.40(2) .
C19 C8 1.41(2) .
C19 C17 1.42(2) .
C18 C12 1.386(19) .
C17 C50 1.35(2) .
C16 C13 1.35(2) .
C15 C6 1.40(2) .
C15 C5 1.42(3) .
C15 C1 1.44(3) .
C14 C26 1.39(2) .
C14 C6 1.44(2) .
C13 C27 1.40(2) .
C11 C3 1.33(2) .
C11 C2 1.40(2) .
C10 C1 1.36(3) .
C10 C26 1.43(2) .
C9 C7 1.401(19) .
C9 C3 1.41(2) .
C9 C50 1.44(2) .
C8 C7 1.426(18) .
C5 C25 1.36(3) .
C4 C24 1.42(2) .
C30 C24 1.34(3) .
C30 C26 1.40(2) .
C29 C25 1.40(2) .
C28 C23 1.39(2) .
O36 W2 1.909(12) 5_665
O34 W1 1.877(13) 5_665
